data_7007311
loop_
_publ_author_name
'Zeng, Ming-Hua'
'Feng, Xiao-Long'
'Zhang, Wei-Xiong'
'Chen, Xiao-Ming'

_publ_section_title
;
 A robust microporous 3D cobalt(II) coordination polymer with new
 magnetically frustrated 2D lattices: single-crystal transformation and
 guest modulation of cooperative magnetic properties.
;
_journal_issue 44
_journal_name_full 'Dalton transactions (Cambridge, England : 2003)'
_journal_page_first 5294
_journal_page_last 5303
_journal_paper_doi 10.1039/b603337g
_journal_year 2006
_chemical_formula_moiety 'C10 H7 Co2 N O7, C H3 N O'
_chemical_formula_sum 'C11 H10 Co2 N2 O8'
_chemical_formula_weight 416.07
_chemical_name_systematic
;
?
;
_space_group_IT_number 15
_symmetry_cell_setting monoclinic
_symmetry_space_group_name_Hall '-C 2yc'
_symmetry_space_group_name_H-M 'C 1 2/c 1'
_atom_sites_solution_hydrogens geom
_atom_sites_solution_primary direct
_atom_sites_solution_secondary difmap
_audit_creation_method SHELXL-97
_cell_angle_alpha 90.00
_cell_angle_beta 129.070(2)
_cell_angle_gamma 90.00
_cell_formula_units_Z 8
_cell_length_a 23.702(3)
_cell_length_b 10.0616(11)
_cell_length_c 15.0200(17)
_cell_measurement_temperature 93(2)
_cell_volume 2781.0(6)
_computing_cell_refinement 'Bruker SMART'
_computing_data_collection 'Bruker SMART'
_computing_data_reduction 'Bruker SAINT'
_computing_molecular_graphics 'Bruker SHELXTL'
_computing_publication_material 'Bruker SHELXTL'
_computing_structure_refinement 'SHELXL-97 (Sheldrick, 1997)'
_computing_structure_solution 'SHELXS-97 (Sheldrick, 1990)'
_diffrn_ambient_temperature 93(2)
_diffrn_measured_fraction_theta_full 0.977
_diffrn_measured_fraction_theta_max 0.977
_diffrn_measurement_device_type 'CCD area detector'
_diffrn_measurement_method 'phi and omega scans'
_diffrn_radiation_monochromator graphite
_diffrn_radiation_source 'fine-focus sealed tube'
_diffrn_radiation_type MoK\a
_diffrn_radiation_wavelength 0.71073
_diffrn_reflns_av_R_equivalents 0.0360
_diffrn_reflns_av_sigmaI/netI 0.0460
_diffrn_reflns_limit_h_max 29
_diffrn_reflns_limit_h_min -26
_diffrn_reflns_limit_k_max 12
_diffrn_reflns_limit_k_min -12
_diffrn_reflns_limit_l_max 12
_diffrn_reflns_limit_l_min -18
_diffrn_reflns_number 7199
_diffrn_reflns_theta_full 26.02
_diffrn_reflns_theta_max 26.02
_diffrn_reflns_theta_min 2.21
_exptl_absorpt_coefficient_mu 2.431
_exptl_absorpt_correction_T_max 0.9306
_exptl_absorpt_correction_T_min 0.7792
_exptl_absorpt_correction_type multi-scan
_exptl_absorpt_process_details 'SADABS (Sheldrick, 1996)'
_exptl_crystal_colour purple
_exptl_crystal_density_diffrn 1.988
_exptl_crystal_density_method 'not measured'
_exptl_crystal_description block
_exptl_crystal_F_000 1664
_exptl_crystal_size_max 0.11
_exptl_crystal_size_mid 0.07
_exptl_crystal_size_min 0.03
_refine_diff_density_max 1.398
_refine_diff_density_min -0.687
_refine_diff_density_rms 0.168
_refine_ls_extinction_method none
_refine_ls_goodness_of_fit_ref 1.134
_refine_ls_hydrogen_treatment constr
_refine_ls_matrix_type full
_refine_ls_number_parameters 246
_refine_ls_number_reflns 2673
_refine_ls_number_restraints 85
_refine_ls_restrained_S_all 1.150
_refine_ls_R_factor_all 0.0630
_refine_ls_R_factor_gt 0.0490
_refine_ls_shift/su_max 0.008
_refine_ls_shift/su_mean 0.001
_refine_ls_structure_factor_coef Fsqd
_refine_ls_weighting_details 'calc w=1/[\s^2^(Fo^2^)+(0.0660P)^2^+4.9841P] where P=(Fo^2^+2Fc^2^)/3'
_refine_ls_weighting_scheme calc
_refine_ls_wR_factor_gt 0.1174
_refine_ls_wR_factor_ref 0.1237
_reflns_number_gt 2176
_reflns_number_total 2673
_reflns_threshold_expression >2sigma(I)
_cod_data_source_file b603337g.txt
_cod_data_source_block 1.HCONH2@93k
_cod_depositor_comments
;
The following automatic conversions were performed:
'_symmetry_cell_setting' value 'Monoclinic' changed to 'monoclinic'
according to '/home/saulius/struct/CIF-dictionaries/cif_core.dic'
dictionary named 'cif_core.dic' version 2.4.1 from 2010-06-29.

Automatic conversion script
Id: cif_fix_enum 1527 2010-12-29 10:47:43Z saulius 
;
_cod_original_cell_volume 2780.9(5)
_cod_original_sg_symbol_H-M C2/c
_cod_database_code 7007311

loop_
_symmetry_equiv_pos_as_xyz
'x, y, z'
'-x, y, -z+1/2'
'x+1/2, y+1/2, z'
'-x+1/2, y+1/2, -z+1/2'
'-x, -y, -z'
'x, -y, z-1/2'
'-x+1/2, -y+1/2, -z'
'x+1/2, -y+1/2, z-1/2'

loop_
_atom_site_label
_atom_site_type_symbol
_atom_site_fract_x
_atom_site_fract_y
_atom_site_fract_z
_atom_site_U_iso_or_equiv
_atom_site_adp_type
_atom_site_occupancy
_atom_site_symmetry_multiplicity
_atom_site_calc_flag
_atom_site_refinement_flags
_atom_site_disorder_assembly
_atom_site_disorder_group
Co1 Co 0.24480(3) 0.72309(6) 0.10301(5) 0.01119(19) Uani 1 1 d . . .
Co2 Co 0.28517(3) 1.03475(6) 0.23702(6) 0.0161(2) Uani 1 1 d . . .
C1 C 0.3964(2) 0.8436(5) 0.2782(4) 0.0169(10) Uani 1 1 d . . .
C2 C 0.4782(2) 0.8249(5) 0.3491(4) 0.0183(10) Uani 1 1 d . . .
C3 C 0.5092(3) 0.7020(5) 0.3702(5) 0.0259(12) Uani 1 1 d . . .
H3A H 0.4797 0.6246 0.3384 0.031 Uiso 1 1 calc R . .
C4 C 0.5834(3) 0.6916(5) 0.4377(5) 0.0264(12) Uani 1 1 d . . .
H4A H 0.6038 0.6052 0.4532 0.032 Uiso 1 1 calc R . .
C5 C 0.5971(3) 0.9152(5) 0.4586(5) 0.0306(13) Uani 1 1 d . . .
H5A H 0.6273 0.9917 0.4864 0.037 Uiso 1 1 calc R . .
C6 C 0.5236(3) 0.9332(5) 0.3958(5) 0.0323(14) Uani 1 1 d . . .
H6A H 0.5043 1.0199 0.3847 0.039 Uiso 1 1 calc R . .
C7 C 0.2045(3) 0.8289(5) 0.2468(4) 0.0189(10) Uani 1 1 d D . .
C8 C 0.2003(5) 0.9521(9) 0.3050(8) 0.017(2) Uani 0.648(17) 1 d PD A 1
H8A H 0.1495 0.9865 0.2582 0.021 Uiso 0.648(17) 1 calc PR A 1
C9 C 0.2253(4) 0.8973(7) 0.4194(6) 0.014(2) Uani 0.648(17) 1 d PD A 1
H9A H 0.1937 0.8211 0.4035 0.017 Uiso 0.648(17) 1 calc PR A 1
H9B H 0.2753 0.8624 0.4618 0.017 Uiso 0.648(17) 1 calc PR A 1
C8' C 0.2279(8) 0.9314(13) 0.3421(13) 0.037(7) Uani 0.352(17) 1 d PD A 2
H8'A H 0.2745 0.8950 0.4125 0.045 Uiso 0.352(17) 1 calc PR A 2
C9' C 0.1786(9) 0.9387(18) 0.3729(13) 0.034(5) Uani 0.352(17) 1 d PD A 2
H9C H 0.1595 0.8494 0.3688 0.041 Uiso 0.352(17) 1 calc PR A 2
H9D H 0.1370 0.9985 0.3194 0.041 Uiso 0.352(17) 1 calc PR A 2
C10 C 0.2253(3) 0.9941(5) 0.4979(4) 0.0244(11) Uani 1 1 d D . .
N1 N 0.6286(2) 0.7951(4) 0.4828(3) 0.0165(8) Uani 1 1 d . . .
O1 O 0.35716(16) 0.7465(3) 0.2205(3) 0.0162(7) Uani 1 1 d . . .
O2 O 0.37706(18) 0.9572(3) 0.2848(3) 0.0254(8) Uani 1 1 d . . .
O3 O 0.23691(17) 0.8463(3) 0.2060(3) 0.0167(7) Uani 1 1 d . A .
O4 O 0.17240(18) 0.7240(3) 0.2362(3) 0.0219(8) Uani 1 1 d . . .
O5 O 0.24823(17) 1.0515(3) 0.3208(3) 0.0161(7) Uani 1 1 d D . .
O6 O 0.23913(16) 1.1178(3) 0.5019(3) 0.0133(7) Uani 1 1 d . . .
O7 O 0.2218(2) 0.9358(3) 0.5673(3) 0.0250(8) Uani 1 1 d . . .
C11 C 0.5097(13) 0.323(2) 0.3432(19) 0.218(12) Uani 0.533(17) 1 d PDU B 3
H11A H 0.5471 0.3414 0.3386 0.262 Uiso 0.533(17) 1 calc PR B 3
N2 N 0.4526(12) 0.250(3) 0.2627(18) 0.207(12) Uani 0.533(17) 1 d PDU B 3
H2A H 0.4182 0.2333 0.2674 0.248 Uiso 0.533(17) 1 calc PR B 3
H2B H 0.4491 0.2198 0.2046 0.248 Uiso 0.533(17) 1 calc PR B 3
O8 O 0.5137(10) 0.3652(17) 0.4251(15) 0.235(6) Uani 0.533(17) 1 d PDU B 3
C11' C 0.5779(10) 0.325(3) 0.4988(19) 0.124(8) Uani 0.467(17) 1 d PDU B 4
H11B H 0.6087 0.3629 0.5733 0.149 Uiso 0.467(17) 1 calc PR B 4
N2' N 0.6013(10) 0.228(2) 0.470(2) 0.149(9) Uani 0.467(17) 1 d PDU B 4
H2C H 0.5722 0.1935 0.4011 0.179 Uiso 0.467(17) 1 calc PR B 4
H2D H 0.6460 0.1982 0.5206 0.179 Uiso 0.467(17) 1 calc PR B 4
O8' O 0.5137(10) 0.3652(17) 0.4251(15) 0.235(6) Uani 0.467(17) 1 d PU B 4

loop_
_atom_site_aniso_label
_atom_site_aniso_U_11
_atom_site_aniso_U_22
_atom_site_aniso_U_33
_atom_site_aniso_U_23
_atom_site_aniso_U_13
_atom_site_aniso_U_12
Co1 0.0081(3) 0.0132(3) 0.0114(3) -0.0007(2) 0.0057(3) -0.0010(2)
Co2 0.0149(3) 0.0144(3) 0.0218(4) -0.0028(3) 0.0128(3) -0.0011(2)
C1 0.011(2) 0.021(3) 0.015(2) 0.0002(19) 0.007(2) -0.0011(19)
C2 0.015(2) 0.019(2) 0.021(2) 0.000(2) 0.011(2) 0.0000(19)
C3 0.015(2) 0.019(3) 0.036(3) -0.009(2) 0.012(2) -0.008(2)
C4 0.015(2) 0.020(3) 0.034(3) -0.005(2) 0.010(2) 0.004(2)
C5 0.015(2) 0.021(3) 0.039(3) -0.002(2) 0.008(2) -0.004(2)
C6 0.013(2) 0.019(3) 0.044(3) -0.001(2) 0.008(3) 0.000(2)
C7 0.017(2) 0.023(3) 0.017(2) 0.002(2) 0.011(2) 0.003(2)
C8 0.012(5) 0.020(5) 0.022(5) 0.002(4) 0.011(4) 0.002(3)
C9 0.013(4) 0.011(4) 0.018(4) 0.002(3) 0.010(4) 0.002(3)
C8' 0.041(15) 0.015(10) 0.08(2) -0.004(10) 0.049(15) -0.006(9)
C9' 0.028(11) 0.036(10) 0.033(10) -0.010(8) 0.016(9) -0.005(8)
C10 0.026(3) 0.025(3) 0.019(3) -0.005(2) 0.013(2) -0.006(2)
N1 0.0115(18) 0.020(2) 0.016(2) 0.0031(16) 0.0078(17) 0.0037(15)
O1 0.0082(15) 0.0188(17) 0.0170(17) -0.0015(13) 0.0058(14) -0.0012(13)
O2 0.0124(16) 0.0193(19) 0.039(2) -0.0072(16) 0.0135(17) -0.0016(14)
O3 0.0188(16) 0.0169(16) 0.0191(17) -0.0047(14) 0.0143(15) -0.0028(13)
O4 0.0220(18) 0.0189(17) 0.036(2) 0.0010(15) 0.0234(17) 0.0001(15)
O5 0.0176(17) 0.0137(17) 0.0254(18) -0.0024(13) 0.0176(16) -0.0019(12)
O6 0.0108(15) 0.0133(16) 0.0169(16) -0.0003(13) 0.0092(14) 0.0003(12)
O7 0.032(2) 0.0196(18) 0.0225(19) -0.0013(15) 0.0165(17) -0.0075(15)
C11 0.217(14) 0.214(14) 0.210(14) 0.000(9) 0.128(10) 0.015(9)
N2 0.195(14) 0.209(15) 0.230(14) 0.029(9) 0.141(10) 0.003(9)
O8 0.230(11) 0.233(12) 0.207(11) 0.077(10) 0.122(10) 0.023(10)
C11' 0.132(11) 0.134(12) 0.142(11) 0.033(8) 0.103(8) -0.022(8)
N2' 0.140(12) 0.152(13) 0.163(13) 0.015(8) 0.098(9) -0.032(8)
O8' 0.230(11) 0.233(12) 0.207(11) 0.077(10) 0.122(10) 0.023(10)

loop_
_atom_type_symbol
_atom_type_description
_atom_type_scat_dispersion_real
_atom_type_scat_dispersion_imag
_atom_type_scat_source
C C 0.0033 0.0016 'International Tables Vol C Tables 4.2.6.8 and 6.1.1.4'
H H 0.0000 0.0000 'International Tables Vol C Tables 4.2.6.8 and 6.1.1.4'
N N 0.0061 0.0033 'International Tables Vol C Tables 4.2.6.8 and 6.1.1.4'
O O 0.0106 0.0060 'International Tables Vol C Tables 4.2.6.8 and 6.1.1.4'
Co Co 0.3494 0.9721 'International Tables Vol C Tables 4.2.6.8 and 6.1.1.4'

loop_
_geom_angle_atom_site_label_1
_geom_angle_atom_site_label_2
_geom_angle_atom_site_label_3
_geom_angle
_geom_angle_site_symmetry_1
_geom_angle_site_symmetry_3
_geom_angle_publ_flag
O5 Co1 O3 95.85(13) 4_545 . ?
O5 Co1 O1 90.71(13) 4_545 . ?
O3 Co1 O1 88.21(13) . . ?
O5 Co1 O6 90.31(12) 4_545 4_545 ?
O3 Co1 O6 172.44(12) . 4_545 ?
O1 Co1 O6 87.34(12) . 4_545 ?
O5 Co1 N1 90.41(14) 4_545 8_465 ?
O3 Co1 N1 90.42(14) . 8_465 ?
O1 Co1 N1 178.31(14) . 8_465 ?
O6 Co1 N1 93.92(13) 4_545 8_465 ?
O5 Co1 O6 169.21(12) 4_545 6_575 ?
O3 Co1 O6 94.94(12) . 6_575 ?
O1 Co1 O6 89.51(12) . 6_575 ?
O6 Co1 O6 78.92(12) 4_545 6_575 ?
N1 Co1 O6 89.62(13) 8_465 6_575 ?
O5 Co2 O2 130.08(16) . . ?
O5 Co2 O7 121.95(15) . 6_575 ?
O2 Co2 O7 106.94(16) . 6_575 ?
O5 Co2 O4 99.03(13) . 4 ?
O2 Co2 O4 90.19(14) . 4 ?
O7 Co2 O4 89.64(15) 6_575 4 ?
O5 Co2 O3 79.51(13) . . ?
O2 Co2 O3 92.60(13) . . ?
O7 Co2 O3 89.11(14) 6_575 . ?
O4 Co2 O3 177.17(13) 4 . ?
O1 C1 O2 128.1(4) . . ?
O1 C1 C2 116.9(4) . . ?
O2 C1 C2 115.0(4) . . ?
C3 C2 C6 117.7(5) . . ?
C3 C2 C1 122.3(4) . . ?
C6 C2 C1 120.0(4) . . ?
C2 C3 C4 119.4(5) . . ?
C2 C3 H3A 120.3 . . ?
C4 C3 H3A 120.3 . . ?
N1 C4 C3 124.2(5) . . ?
N1 C4 H4A 117.9 . . ?
C3 C4 H4A 117.9 . . ?
N1 C5 C6 123.5(5) . . ?
N1 C5 H5A 118.2 . . ?
C6 C5 H5A 118.2 . . ?
C5 C6 C2 119.5(5) . . ?
C5 C6 H6A 120.2 . . ?
C2 C6 H6A 120.2 . . ?
O4 C7 O3 124.3(5) . . ?
O4 C7 C8 119.6(5) . . ?
O3 C7 C8 115.9(5) . . ?
O4 C7 C8' 120.7(6) . . ?
O3 C7 C8' 112.5(6) . . ?
C8 C7 C8' 21.0(4) . . ?
O5 C8 C9 111.4(7) . . ?
O5 C8 C7 109.2(6) . . ?
C9 C8 C7 103.2(6) . . ?
O5 C8 H8A 110.9 . . ?
C9 C8 H8A 110.9 . . ?
C7 C8 H8A 110.9 . . ?
C10 C9 C8 116.8(6) . . ?
C10 C9 H9A 108.1 . . ?
C8 C9 H9A 108.1 . . ?
C10 C9 H9B 108.1 . . ?
C8 C9 H9B 108.1 . . ?
H9A C9 H9B 107.3 . . ?
O5 C8' C9' 118.0(12) . . ?
O5 C8' C7 109.5(10) . . ?
C9' C8' C7 114.9(10) . . ?
O5 C8' H8'A 104.2 . . ?
C9' C8' H8'A 104.2 . . ?
C7 C8' H8'A 104.2 . . ?
C8' C9' C10 106.7(11) . . ?
C8' C9' H9C 110.4 . . ?
C10 C9' H9C 110.4 . . ?
C8' C9' H9D 110.4 . . ?
C10 C9' H9D 110.4 . . ?
H9C C9' H9D 108.6 . . ?
O7 C10 O6 124.7(5) . . ?
O7 C10 C9 112.2(5) . . ?
O6 C10 C9 122.1(5) . . ?
O7 C10 C9' 117.9(8) . . ?
O6 C10 C9' 111.7(8) . . ?
C9 C10 C9' 36.0(7) . . ?
C4 N1 C5 115.6(4) . . ?
C4 N1 Co1 123.8(3) . 8_566 ?
C5 N1 Co1 120.3(3) . 8_566 ?
C1 O1 Co1 132.3(3) . . ?
C1 O2 Co2 134.7(3) . . ?
C7 O3 Co1 130.3(3) . . ?
C7 O3 Co2 115.4(3) . . ?
Co1 O3 Co2 114.20(14) . . ?
C7 O4 Co2 124.6(3) . 4_545 ?
C8 O5 C8' 23.1(4) . . ?
C8 O5 Co2 118.1(4) . . ?
C8' O5 Co2 115.5(6) . . ?
C8 O5 Co1 118.0(4) . 4 ?
C8' O5 Co1 121.4(6) . 4 ?
Co2 O5 Co1 122.16(16) . 4 ?
C10 O6 Co1 127.6(3) . 4 ?
C10 O6 Co1 131.1(3) . 6_576 ?
Co1 O6 Co1 101.08(12) 4 6_576 ?
C10 O7 Co2 127.1(3) . 6_576 ?
O8 C11 N2 119(2) . . ?
O8 C11 H11A 120.4 . . ?
N2 C11 H11A 120.4 . . ?
C11 N2 H2A 120.0 . . ?
C11 N2 H2B 120.0 . . ?
H2A N2 H2B 120.0 . . ?
N2' C11' H11B 120.8 . . ?
C11' N2' H2C 120.0 . . ?
C11' N2' H2D 120.0 . . ?
H2C N2' H2D 120.0 . . ?

loop_
_geom_bond_atom_site_label_1
_geom_bond_atom_site_label_2
_geom_bond_distance
_geom_bond_site_symmetry_2
_geom_bond_publ_flag
Co1 O5 2.020(3) 4_545 ?
Co1 O3 2.080(3) . ?
Co1 O1 2.083(3) . ?
Co1 O6 2.123(3) 4_545 ?
Co1 N1 2.146(4) 8_465 ?
Co1 O6 2.151(3) 6_575 ?
Co2 O5 1.941(3) . ?
Co2 O2 1.974(3) . ?
Co2 O7 2.004(4) 6_575 ?
Co2 O4 2.071(3) 4 ?
Co2 O3 2.109(3) . ?
C1 O1 1.247(6) . ?
C1 O2 1.258(6) . ?
C1 C2 1.525(6) . ?
C2 C3 1.370(7) . ?
C2 C6 1.373(7) . ?
C3 C4 1.371(7) . ?
C3 H3A 0.9500 . ?
C4 N1 1.333(7) . ?
C4 H4A 0.9500 . ?
C5 N1 1.345(7) . ?
C5 C6 1.374(7) . ?
C5 H5A 0.9500 . ?
C6 H6A 0.9500 . ?
C7 O4 1.252(6) . ?
C7 O3 1.260(6) . ?
C7 C8 1.555(10) . ?
C7 C8' 1.555(15) . ?
C8 O5 1.416(9) . ?
C8 C9 1.525(11) . ?
C8 H8A 1.0000 . ?
C9 C10 1.529(8) . ?
C9 H9A 0.9900 . ?
C9 H9B 0.9900 . ?
C8' O5 1.411(14) . ?
C8' C9' 1.505(16) . ?
C8' H8'A 1.0000 . ?
C9' C10 1.563(14) . ?
C9' H9C 0.9900 . ?
C9' H9D 0.9900 . ?
C10 O7 1.243(6) . ?
C10 O6 1.279(6) . ?
N1 Co1 2.146(4) 8_566 ?
O4 Co2 2.071(3) 4_545 ?
O5 Co1 2.020(3) 4 ?
O6 Co1 2.123(3) 4 ?
O6 Co1 2.151(3) 6_576 ?
O7 Co2 2.004(4) 6_576 ?
C11 O8 1.249(10) . ?
C11 N2 1.325(10) . ?
C11 H11A 0.9500 . ?
N2 H2A 0.8800 . ?
N2 H2B 0.8800 . ?
C11' N2' 1.317(10) . ?
C11' H11B 0.9500 . ?
N2' H2C 0.8800 . ?
N2' H2D 0.8800 . ?

loop_
_geom_hbond_atom_site_label_D
_geom_hbond_atom_site_label_H
_geom_hbond_atom_site_label_A
_geom_hbond_distance_DH
_geom_hbond_distance_HA
_geom_hbond_distance_DA
_geom_hbond_angle_DHA
_geom_hbond_site_symmetry_A
N2 H2A O4 0.88 2.11 2.98(3) 170.0 4_545
N2 H2B N2 0.88 2.08 2.51(6) 108.9 2_655
N2' H2D O7 0.88 2.80 3.07(2) 99.1 3_545

loop_
_geom_torsion_atom_site_label_1
_geom_torsion_atom_site_label_2
_geom_torsion_atom_site_label_3
_geom_torsion_atom_site_label_4
_geom_torsion
_geom_torsion_site_symmetry_1
_geom_torsion_site_symmetry_2
_geom_torsion_site_symmetry_3
_geom_torsion_site_symmetry_4
_geom_torsion_publ_flag
O1 C1 C2 C3 -14.2(7) . . . . ?
O2 C1 C2 C3 166.5(5) . . . . ?
O1 C1 C2 C6 166.7(5) . . . . ?
O2 C1 C2 C6 -12.6(7) . . . . ?
C6 C2 C3 C4 1.1(8) . . . . ?
C1 C2 C3 C4 -178.0(5) . . . . ?
C2 C3 C4 N1 -2.1(9) . . . . ?
N1 C5 C6 C2 -3.6(10) . . . . ?
C3 C2 C6 C5 1.5(9) . . . . ?
C1 C2 C6 C5 -179.3(5) . . . . ?
O4 C7 C8 O5 172.3(5) . . . . ?
O3 C7 C8 O5 -12.5(8) . . . . ?
C8' C7 C8 O5 73.1(18) . . . . ?
O4 C7 C8 C9 53.6(8) . . . . ?
O3 C7 C8 C9 -131.1(6) . . . . ?
C8' C7 C8 C9 -45.5(17) . . . . ?
O5 C8 C9 C10 64.8(9) . . . . ?
C7 C8 C9 C10 -178.2(5) . . . . ?
O4 C7 C8' O5 -167.4(6) . . . . ?
O3 C7 C8' O5 29.6(11) . . . . ?
C8 C7 C8' O5 -74.3(18) . . . . ?
O4 C7 C8' C9' -31.9(15) . . . . ?
O3 C7 C8' C9' 165.2(11) . . . . ?
C8 C7 C8' C9' 61.3(18) . . . . ?
O5 C8' C9' C10 -72.6(16) . . . . ?
C7 C8' C9' C10 155.8(10) . . . . ?
C8 C9 C10 O7 157.0(6) . . . . ?
C8 C9 C10 O6 -33.3(9) . . . . ?
C8 C9 C10 C9' 49.7(12) . . . . ?
C8' C9' C10 O7 -132.8(10) . . . . ?
C8' C9' C10 O6 72.4(14) . . . . ?
C8' C9' C10 C9 -42.8(9) . . . . ?
C3 C4 N1 C5 0.2(8) . . . . ?
C3 C4 N1 Co1 173.0(4) . . . 8_566 ?
C6 C5 N1 C4 2.7(9) . . . . ?
C6 C5 N1 Co1 -170.4(5) . . . 8_566 ?
O2 C1 O1 Co1 4.0(8) . . . . ?
C2 C1 O1 Co1 -175.2(3) . . . . ?
O5 Co1 O1 C1 -133.4(4) 4_545 . . . ?
O3 Co1 O1 C1 -37.6(4) . . . . ?
O6 Co1 O1 C1 136.3(4) 4_545 . . . ?
N1 Co1 O1 C1 -2(5) 8_465 . . . ?
O6 Co1 O1 C1 57.3(4) 6_575 . . . ?
O1 C1 O2 Co2 12.5(8) . . . . ?
C2 C1 O2 Co2 -168.3(3) . . . . ?
O5 Co2 O2 C1 91.3(5) . . . . ?
O7 Co2 O2 C1 -77.0(5) 6_575 . . . ?
O4 Co2 O2 C1 -166.7(5) 4 . . . ?
O3 Co2 O2 C1 12.8(5) . . . . ?
O4 C7 O3 Co1 4.1(7) . . . . ?
C8 C7 O3 Co1 -170.9(5) . . . . ?
C8' C7 O3 Co1 166.3(6) . . . . ?
O4 C7 O3 Co2 179.5(4) . . . . ?
C8 C7 O3 Co2 4.5(6) . . . . ?
C8' C7 O3 Co2 -18.3(7) . . . . ?
O5 Co1 O3 C7 -37.4(4) 4_545 . . . ?
O1 Co1 O3 C7 -128.0(4) . . . . ?
O6 Co1 O3 C7 178.1(8) 4_545 . . . ?
N1 Co1 O3 C7 53.0(4) 8_465 . . . ?
O6 Co1 O3 C7 142.7(4) 6_575 . . . ?
O5 Co1 O3 Co2 147.12(16) 4_545 . . . ?
O1 Co1 O3 Co2 56.59(17) . . . . ?
O6 Co1 O3 Co2 2.7(11) 4_545 . . . ?
N1 Co1 O3 Co2 -122.42(18) 8_465 . . . ?
O6 Co1 O3 Co2 -32.76(16) 6_575 . . . ?
O5 Co2 O3 C7 3.0(3) . . . . ?
O2 Co2 O3 C7 133.4(3) . . . . ?
O7 Co2 O3 C7 -119.7(3) 6_575 . . . ?
O4 Co2 O3 C7 -56(3) 4 . . . ?
O5 Co2 O3 Co1 179.17(18) . . . . ?
O2 Co2 O3 Co1 -50.51(18) . . . . ?
O7 Co2 O3 Co1 56.41(17) 6_575 . . . ?
O4 Co2 O3 Co1 120(3) 4 . . . ?
O3 C7 O4 Co2 46.4(7) . . . 4_545 ?
C8 C7 O4 Co2 -138.8(5) . . . 4_545 ?
C8' C7 O4 Co2 -114.5(7) . . . 4_545 ?
C9 C8 O5 C8' 39.2(17) . . . . ?
C7 C8 O5 C8' -74.2(19) . . . . ?
C9 C8 O5 Co2 128.7(5) . . . . ?
C7 C8 O5 Co2 15.4(8) . . . . ?
C9 C8 O5 Co1 -65.8(8) . . . 4 ?
C7 C8 O5 Co1 -179.2(4) . . . 4 ?
C9' C8' O5 C8 -59.3(17) . . . . ?
C7 C8' O5 C8 74.6(18) . . . . ?
C9' C8' O5 Co2 -161.6(10) . . . . ?
C7 C8' O5 Co2 -27.6(10) . . . . ?
C9' C8' O5 Co1 28.9(15) . . . 4 ?
C7 C8' O5 Co1 162.9(5) . . . 4 ?
O2 Co2 O5 C8 -95.3(5) . . . . ?
O7 Co2 O5 C8 71.5(5) 6_575 . . . ?
O4 Co2 O5 C8 166.8(5) 4 . . . ?
O3 Co2 O5 C8 -10.8(5) . . . . ?
O2 Co2 O5 C8' -69.5(7) . . . . ?
O7 Co2 O5 C8' 97.3(7) 6_575 . . . ?
O4 Co2 O5 C8' -167.4(7) 4 . . . ?
O3 Co2 O5 C8' 15.0(7) . . . . ?
O2 Co2 O5 Co1 99.9(2) . . . 4 ?
O7 Co2 O5 Co1 -93.3(2) 6_575 . . 4 ?
O4 Co2 O5 Co1 2.0(2) 4 . . 4 ?
O3 Co2 O5 Co1 -175.5(2) . . . 4 ?
O7 C10 O6 Co1 174.3(4) . . . 4 ?
C9 C10 O6 Co1 6.0(7) . . . 4 ?
C9' C10 O6 Co1 -32.9(9) . . . 4 ?
O7 C10 O6 Co1 -10.7(8) . . . 6_576 ?
C9 C10 O6 Co1 -179.1(4) . . . 6_576 ?
C9' C10 O6 Co1 142.0(7) . . . 6_576 ?
O6 C10 O7 Co2 -38.5(7) . . . 6_576 ?
C9 C10 O7 Co2 130.8(5) . . . 6_576 ?
C9' C10 O7 Co2 170.2(8) . . . 6_576 ?
